data_4313983
loop_
_publ_author_name
'Tian-Fu Liu'
'Hao-Ling Sun'
'Song Gao'
'Shi-Wei Zhang'
'Tai-Chu Lau'

_publ_section_title
;
 Ferromagnetic Ordering and Metamagnetism in Malonate Bridged 3D
 Diamond-like and Honeycomb-like Networks: [Cu(mal)(DMF)]n and
 {[Cu(mal)(0.5pyz)].H2O}n (mal = Malonate Dianion, DMF
 =N,N-dimethylformamide, pyz = Pyrazine)
;
_journal_name_full 'Inorganic Chemistry'
_journal_page_first 4792
_journal_page_last 4794
_journal_paper_doi 10.1021/ic034346x
_journal_volume 42
_journal_year 2003
_chemical_formula_sum 'C3 H6 Cu N O5'
_chemical_formula_weight 199.63
_chemical_name_systematic
; 
 ? 
;
_space_group_IT_number 114
_symmetry_cell_setting tetragonal
_symmetry_space_group_name_Hall 'P -4 2n'
_symmetry_space_group_name_H-M 'P -4 21 c'
_atom_sites_solution_hydrogens 'hydrogen atoms are generated by HFIX instructions or difmap'
_atom_sites_solution_primary direct
_atom_sites_solution_secondary difmap
_audit_creation_method SHELXL-97
_cell_angle_alpha 90.00
_cell_angle_beta 90.00
_cell_angle_gamma 90.00
_cell_formula_units_Z 8
_cell_length_a 12.5982(18)
_cell_length_b 12.5982(18)
_cell_length_c 9.1950(18)
_cell_measurement_reflns_used 13296
_cell_measurement_temperature 293(2)
_cell_measurement_theta_max 27.48
_cell_measurement_theta_min 2.29
_cell_volume 1459.4(4)
_computing_cell_refinement
;
Molecular Structure Corporation (1994)
MSC/AFC Diffractometer Control Software
MSC, 3200 Research Forest Drive, The
Woodlands, TX 77381, USA.
;
_computing_data_collection
;
Molecular Structure Corporation (1994)
MSC/AFC Diffractometer Control Software
MSC, 3200 Research Forest Drive, The
Woodlands, TX 77381, USA.
;
_computing_data_reduction
;
Sheldrick, G. M. (1997) SHELXS97, Program
for the Solution of Crystal Structure,
University of Gottingen, Germany.
;
_computing_molecular_graphics
;
Interactive Molecular Graphics XP, Virsion
4.2 for MSDOS (1990), Siemens Analytical
X-ray Instruments Inc., Madison, Wisconsin,
USA.
;
_computing_publication_material
;
Sheldrick, G. M. (1997) SHELXL97, Program
for the Refinement of Crystal Structure,
University of Gottingen, Germany.
;
_computing_structure_refinement
;
Sheldrick, G. M. (1997) SHELXL97, Program
for the Refinement of Crystal Structure,
University of Gottingen, Germany.
;
_computing_structure_solution
;
Sheldrick, G. M. (1997) SHELXS97, Program
for the Solution of Crystal Structure,
University of Gottingen, Germany.
;
_diffrn_ambient_temperature 293(2)
_diffrn_detector_area_resol_mean '100x100 microns'
_diffrn_measured_fraction_theta_full 0.999
_diffrn_measured_fraction_theta_max 0.999
_diffrn_measurement_device_type 'Rigaku RAXIS RAPID IP'
_diffrn_measurement_method Oscillation
_diffrn_radiation_monochromator graphite
_diffrn_radiation_source 'fine-focus sealed tube'
_diffrn_radiation_type MoK\a
_diffrn_radiation_wavelength 0.71073
_diffrn_reflns_av_R_equivalents 0.0738
_diffrn_reflns_av_sigmaI/netI 0.0887
_diffrn_reflns_limit_h_max 16
_diffrn_reflns_limit_h_min -16
_diffrn_reflns_limit_k_max 16
_diffrn_reflns_limit_k_min -16
_diffrn_reflns_limit_l_max 11
_diffrn_reflns_limit_l_min -11
_diffrn_reflns_number 13296
_diffrn_reflns_theta_full 27.48
_diffrn_reflns_theta_max 27.48
_diffrn_reflns_theta_min 2.29
_exptl_absorpt_coefficient_mu 2.960
_exptl_absorpt_correction_T_max 0.553
_exptl_absorpt_correction_T_min 0.283
_exptl_absorpt_correction_type empirical
_exptl_crystal_colour Blue
_exptl_crystal_density_diffrn 1.817
_exptl_crystal_density_method 'not measured'
_exptl_crystal_description Block
_exptl_crystal_F_000 800
_exptl_crystal_size_max 0.4
_exptl_crystal_size_mid 0.3
_exptl_crystal_size_min 0.2
_refine_diff_density_max 0.515
_refine_diff_density_min -0.632
_refine_diff_density_rms 0.123
_refine_ls_abs_structure_details 'Flack H D (1983), Acta Cryst. A39, 876-881'
_refine_ls_abs_structure_Flack 0.21(4)
_refine_ls_extinction_coef 0.0123(8)
_refine_ls_extinction_expression Fc^*^=kFc[1+0.001xFc^2^\l^3^/sin(2\q)]^-1/4^
_refine_ls_extinction_method SHELXL
_refine_ls_goodness_of_fit_ref 0.887
_refine_ls_hydrogen_treatment
;
hydrogen coordinates ride on the coordinates
of the previous atom, the isotropic U values
are 1.2 OR 1.5 time over the U values of the
previous atom.
;
_refine_ls_matrix_type full
_refine_ls_number_parameters 116
_refine_ls_number_reflns 963
_refine_ls_number_restraints 1
_refine_ls_restrained_S_all 0.887
_refine_ls_R_factor_all 0.0515
_refine_ls_R_factor_gt 0.0343
_refine_ls_shift/su_max 0.000
_refine_ls_shift/su_mean 0.000
_refine_ls_structure_factor_coef Fsqd
_refine_ls_weighting_details 'calc w=1/[\s^2^(Fo^2^)+(0.0091P)^2^+0.0000P] where P=(Fo^2^+2Fc^2^)/3'
_refine_ls_weighting_scheme calc
_refine_ls_wR_factor_gt 0.0573
_refine_ls_wR_factor_ref 0.0599
_reflns_number_gt 738
_reflns_number_total 963
_reflns_threshold_expression >2sigma(I)
_cod_data_source_file ic034346xsi20030331_110413.cif
_cod_data_source_block a
_cod_depositor_comments
;
The following automatic conversions were performed:

'_symmetry_cell_setting' value 'Tetragonal' changed to 'tetragonal'
according to the built-in table from CIF Core dictionary named
'cif_core.dic' version 2.4.1 from 2010-06-29.

Automatic conversion script
Id: cif_fix_values 1646 2011-03-28 12:23:43Z adriana 
;
_cod_database_code 4313983

loop_
_symmetry_equiv_pos_as_xyz
'x, y, z'
'-x, -y, z'
'y, -x, -z'
'-y, x, -z'
'-x+1/2, y+1/2, -z+1/2'
'x+1/2, -y+1/2, -z+1/2'
'-y+1/2, -x+1/2, z+1/2'
'y+1/2, x+1/2, z+1/2'

loop_
_atom_site_label
_atom_site_type_symbol
_atom_site_fract_x
_atom_site_fract_y
_atom_site_fract_z
_atom_site_U_iso_or_equiv
_atom_site_adp_type
_atom_site_occupancy
_atom_site_symmetry_multiplicity
_atom_site_calc_flag
_atom_site_refinement_flags
_atom_site_disorder_assembly
_atom_site_disorder_group
Cu Cu 0.10497(4) 0.75062(5) 0.02737(7) 0.0218(2) Uani 1 1 d . . .
O1 O 0.1555(3) 0.8986(3) 0.0375(4) 0.0271(8) Uani 1 1 d . . .
O2 O 0.2120(3) 1.0378(3) 0.1580(4) 0.0244(9) Uani 1 1 d . . .
O3 O 0.1982(3) 0.7653(3) 0.4468(4) 0.0300(9) Uani 1 1 d . . .
O4 O 0.1519(3) 0.7218(3) 0.2240(4) 0.0277(10) Uani 1 1 d . . .
O5 O 0.4025(4) 0.7220(6) 0.1895(7) 0.065(2) Uani 1 1 d D . .
N N 0.0421(3) 0.6025(4) 0.0240(5) 0.0278(10) Uani 1 1 d . . .
C1 C 0.1680(4) 0.9487(4) 0.1557(6) 0.0195(12) Uani 1 1 d . . .
C2 C 0.1299(5) 0.9030(4) 0.2962(6) 0.0291(13) Uani 1 1 d . . .
H2A H 0.0530 0.9067 0.2982 0.035 Uiso 1 1 calc R . .
H2B H 0.1563 0.9467 0.3752 0.035 Uiso 1 1 calc R . .
C3 C 0.1633(4) 0.7894(4) 0.3230(6) 0.0244(13) Uani 1 1 d . . .
C4 C -0.0533(6) 0.5801(5) 0.019(2) 0.159(7) Uani 1 1 d . . .
H4 H -0.1011 0.6355 0.0052 0.191 Uiso 1 1 calc R . .
C5 C 0.0947(6) 0.5216(5) 0.0334(18) 0.162(8) Uani 1 1 d . . .
H5 H 0.1670 0.5284 0.0512 0.194 Uiso 1 1 calc R . .
HO5A H 0.361(7) 0.692(7) 0.241(10) 0.080 Uiso 1 1 d . . .
HO5B H 0.370(6) 0.746(8) 0.158(10) 0.080 Uiso 1 1 d D . .

loop_
_atom_site_aniso_label
_atom_site_aniso_U_11
_atom_site_aniso_U_22
_atom_site_aniso_U_33
_atom_site_aniso_U_23
_atom_site_aniso_U_13
_atom_site_aniso_U_12
Cu 0.0213(3) 0.0201(3) 0.0239(3) -0.0003(4) -0.0019(3) -0.0021(3)
O1 0.035(2) 0.022(2) 0.0239(18) 0.005(2) -0.0008(19) -0.0054(17)
O2 0.032(2) 0.0179(19) 0.0237(19) 0.0056(18) -0.0057(17) -0.0068(15)
O3 0.041(2) 0.022(2) 0.027(2) 0.002(2) -0.0100(17) 0.0033(17)
O4 0.037(2) 0.025(2) 0.021(2) -0.0011(17) -0.005(2) 0.0041(16)
O5 0.040(3) 0.099(5) 0.056(4) 0.021(3) -0.012(3) -0.016(3)
N 0.022(2) 0.024(2) 0.038(3) -0.001(3) 0.000(2) -0.001(2)
C1 0.018(3) 0.014(3) 0.027(3) -0.004(2) -0.001(2) 0.003(2)
C2 0.046(4) 0.016(3) 0.025(3) 0.000(2) 0.008(3) -0.002(3)
C3 0.024(3) 0.023(3) 0.025(3) 0.005(3) 0.011(3) -0.001(2)
C4 0.078(7) 0.023(4) 0.38(2) -0.001(9) -0.014(12) 0.004(4)
C5 0.046(4) 0.020(4) 0.42(2) 0.024(9) -0.037(11) -0.008(4)

loop_
_atom_type_symbol
_atom_type_description
_atom_type_scat_dispersion_real
_atom_type_scat_dispersion_imag
_atom_type_scat_source
C C 0.0033 0.0016 'International Tables Vol C Tables 4.2.6.8 and 6.1.1.4'
H H 0.0000 0.0000 'International Tables Vol C Tables 4.2.6.8 and 6.1.1.4'
N N 0.0061 0.0033 'International Tables Vol C Tables 4.2.6.8 and 6.1.1.4'
O O 0.0106 0.0060 'International Tables Vol C Tables 4.2.6.8 and 6.1.1.4'
Cu Cu 0.3201 1.2651 'International Tables Vol C Tables 4.2.6.8 and 6.1.1.4'

loop_
_geom_angle_atom_site_label_1
_geom_angle_atom_site_label_2
_geom_angle_atom_site_label_3
_geom_angle
_geom_angle_site_symmetry_1
_geom_angle_site_symmetry_3
_geom_angle_publ_flag
O4 Cu O2 171.34(14) . 3_465 ?
O4 Cu O1 91.97(14) . . ?
O2 Cu O1 87.33(14) 3_465 . ?
O4 Cu N 87.76(17) . . ?
O2 Cu N 92.25(16) 3_465 . ?
O1 Cu N 175.46(17) . . ?
O4 Cu O3 88.74(14) . 8_454 ?
O2 Cu O3 99.88(13) 3_465 8_454 ?
O1 Cu O3 90.17(13) . 8_454 ?
N Cu O3 94.35(15) . 8_454 ?
C1 O1 Cu 123.5(3) . . ?
C1 O2 Cu 118.6(4) . 4_665 ?
C3 O3 Cu 128.1(3) . 8_455 ?
C3 O4 Cu 125.8(3) . . ?
C5 N C4 109.9(6) . . ?
C5 N Cu 123.8(5) . . ?
C4 N Cu 126.2(4) . . ?
O2 C1 O1 121.1(5) . . ?
O2 C1 C2 118.2(5) . . ?
O1 C1 C2 120.7(4) . . ?
C1 C2 C3 114.6(5) . . ?
O4 C3 O3 122.2(4) . . ?
O4 C3 C2 119.5(5) . . ?
O3 C3 C2 118.2(5) . . ?
N C4 C5 124.9(6) . 2_565 ?
N C4 C5 34.8(3) . . ?
C5 C4 C5 90.2(5) 2_565 . ?
N C5 C4 124.1(8) . 2_565 ?
N C5 C4 35.3(4) . . ?
C4 C5 C4 89.1(5) 2_565 . ?

loop_
_geom_bond_atom_site_label_1
_geom_bond_atom_site_label_2
_geom_bond_distance
_geom_bond_site_symmetry_2
_geom_bond_publ_flag
Cu O4 1.936(4) . ?
Cu O2 1.961(3) 3_465 ?
Cu O1 1.973(4) . ?
Cu N 2.028(4) . ?
Cu O3 2.251(4) 8_454 ?
O1 C1 1.266(6) . ?
O2 C1 1.252(5) . ?
O2 Cu 1.961(3) 4_665 ?
O3 C3 1.257(6) . ?
O3 Cu 2.251(4) 8_455 ?
O4 C3 1.255(6) . ?
N C5 1.219(7) . ?
N C4 1.235(9) . ?
C1 C2 1.493(7) . ?
C2 C3 1.512(7) . ?
C4 C5 1.389(11) 2_565 ?
C4 C5 2.009(10) . ?
C5 C4 1.389(11) 2_565 ?

loop_
_geom_hbond_atom_site_label_D
_geom_hbond_atom_site_label_H
_geom_hbond_atom_site_label_A
_geom_hbond_distance_DH
_geom_hbond_distance_HA
_geom_hbond_distance_DA
_geom_hbond_angle_DHA
_geom_hbond_site_symmetry_A
O5 HO5A O2 0.80(8) 2.34(8) 3.071(8) 151(9) 5_545
